data_4333291
loop_
_publ_author_name
'Habata, Yoichi'
'Noto, Kanae'
'Osaka, Futoshi'

_publ_section_title
;
 Substituent Effects on the Structures of Silver Complexes with
 Monoazatrithia-12-Crown-4 Ethers Bearing Substituted Aromatic Rings
;
_journal_issue 16
_journal_name_full 'Inorganic Chemistry'
_journal_page_first 6529
_journal_page_last 6534
_journal_paper_doi 10.1021/ic700538f
_journal_volume 46
_journal_year 2007
_chemical_formula_sum 'C56 H72 Ag3 F9 N10 O15 S12'
_chemical_formula_weight 2004.57
_chemical_name_systematic
;
  ?
;
_space_group_IT_number 148
_symmetry_cell_setting trigonal
_symmetry_space_group_name_Hall '-R 3'
_symmetry_space_group_name_H-M 'R -3 :H'
_atom_sites_solution_hydrogens geom
_atom_sites_solution_primary direct
_atom_sites_solution_secondary difmap
_audit_creation_method SHELXL-97
_cell_angle_alpha 90.00
_cell_angle_beta 90.00
_cell_angle_gamma 120.00
_cell_formula_units_Z 6
_cell_length_a 20.7184(7)
_cell_length_b 20.7184(7)
_cell_length_c 32.921(2)
_cell_measurement_temperature 298
_cell_volume 12238.2(9)
_computing_cell_refinement 'Bruker SMART'
_computing_data_collection 'Bruker SMART'
_computing_data_reduction 'Bruker SAINT'
_computing_molecular_graphics 'Bruker SHELXTL'
_computing_publication_material 'Bruker SHELXTL'
_computing_structure_refinement 'SHELXL-97 (Sheldrick, 1997)'
_computing_structure_solution 'SHELXS-97 (Sheldrick, 1990)'
_diffrn_ambient_temperature 298(
_diffrn_detector_area_resol_mean 8.366
_diffrn_measured_fraction_theta_full 1.000
_diffrn_measured_fraction_theta_max 1.000
_diffrn_measurement_device_type 'CCD area detector'
_diffrn_measurement_method 'phi and omega scans'
_diffrn_radiation_monochromator graphite
_diffrn_radiation_source 'fine-focus sealed tube'
_diffrn_radiation_type MoK\a
_diffrn_radiation_wavelength 0.71073
_diffrn_reflns_av_R_equivalents 0.0479
_diffrn_reflns_av_sigmaI/netI 0.0296
_diffrn_reflns_limit_h_max 26
_diffrn_reflns_limit_h_min -19
_diffrn_reflns_limit_k_max 26
_diffrn_reflns_limit_k_min -26
_diffrn_reflns_limit_l_max 42
_diffrn_reflns_limit_l_min -36
_diffrn_reflns_number 28775
_diffrn_reflns_theta_full 27.48
_diffrn_reflns_theta_max 27.48
_diffrn_reflns_theta_min 1.29
_exptl_absorpt_coefficient_mu 1.103
_exptl_absorpt_correction_T_max 0.6605
_exptl_absorpt_correction_T_min 0.4957
_exptl_absorpt_correction_type empirical
_exptl_absorpt_process_details 'SADABS, Sheldrick, 1996'
_exptl_crystal_colour colorless
_exptl_crystal_density_diffrn 1.632
_exptl_crystal_density_method 'not measured'
_exptl_crystal_description block
_exptl_crystal_F_000 6072
_exptl_crystal_size_max 0.74
_exptl_crystal_size_mid 0.62
_exptl_crystal_size_min 0.41
_refine_diff_density_max 1.562
_refine_diff_density_min -1.234
_refine_diff_density_rms 0.127
_refine_ls_extinction_method none
_refine_ls_goodness_of_fit_ref 1.069
_refine_ls_hydrogen_treatment constr
_refine_ls_matrix_type full
_refine_ls_number_parameters 316
_refine_ls_number_reflns 6238
_refine_ls_number_restraints 10
_refine_ls_restrained_S_all 1.078
_refine_ls_R_factor_all 0.0949
_refine_ls_R_factor_gt 0.0758
_refine_ls_shift/su_max 0.005
_refine_ls_shift/su_mean 0.001
_refine_ls_structure_factor_coef Fsqd
_refine_ls_weighting_details 'calc w=1/[\s^2^(Fo^2^)+(0.1430P)^2^+56.4259P] where P=(Fo^2^+2Fc^2^)/3'
_refine_ls_weighting_scheme calc
_refine_ls_wR_factor_gt 0.2228
_refine_ls_wR_factor_ref 0.2461
_reflns_number_gt 4515
_reflns_number_total 6238
_reflns_threshold_expression >2sigma(I)
_cod_data_source_file ic700538fsup1.cif
_cod_data_source_block trisno2
_cod_depositor_comments
;
The following automatic conversions were performed:

'_symmetry_cell_setting' value 'Trigonal' changed to 'trigonal'
according to /home/saulius/struct/CIF-dictionaries/cif_core.dic
dictionary named 'cif_core.dic' version 2.4.2 from 2011-04-26.

Automatic conversion script
Id: cif_fix_values 1891 2012-01-12 08:04:46Z andrius 
;
_cod_original_cell_volume 12238.2(11)
_cod_original_sg_symbol_H-M R-3
_cod_database_code 4333291

loop_
_symmetry_equiv_pos_as_xyz
'x, y, z'
'-y, x-y, z'
'-x+y, -x, z'
'x+2/3, y+1/3, z+1/3'
'-y+2/3, x-y+1/3, z+1/3'
'-x+y+2/3, -x+1/3, z+1/3'
'x+1/3, y+2/3, z+2/3'
'-y+1/3, x-y+2/3, z+2/3'
'-x+y+1/3, -x+2/3, z+2/3'
'-x, -y, -z'
'y, -x+y, -z'
'x-y, x, -z'
'-x+2/3, -y+1/3, -z+1/3'
'y+2/3, -x+y+1/3, -z+1/3'
'x-y+2/3, x+1/3, -z+1/3'
'-x+1/3, -y+2/3, -z+2/3'
'y+1/3, -x+y+2/3, -z+2/3'
'x-y+1/3, x+2/3, -z+2/3'

loop_
_atom_site_label
_atom_site_type_symbol
_atom_site_fract_x
_atom_site_fract_y
_atom_site_fract_z
_atom_site_U_iso_or_equiv
_atom_site_adp_type
_atom_site_occupancy
_atom_site_symmetry_multiplicity
_atom_site_calc_flag
_atom_site_refinement_flags
C16 C 0.0000 0.0000 0.2205(9) 0.163(9) Uani 1 3 d S
N3 N 0.0000 0.0000 0.2965(8) 0.147(7) Uani 1 3 d S
F2 F 0.3518(9) 0.1545(10) 0.0948(4) 0.285(9) Uani 1 1 d D
F3 F 0.3624(8) 0.1166(10) 0.1441(4) 0.281(8) Uani 1 1 d D
F1 F 0.2939(5) 0.0479(8) 0.1028(6) 0.348(12) Uani 1 1 d D
O3 O 0.4909(5) 0.1522(6) 0.1005(4) 0.216(6) Uani 1 1 d D
C15 C 0.3582(7) 0.1009(6) 0.1074(4) 0.122(3) Uani 1 1 d D
S4 S 0.42823(17) 0.09078(18) 0.08752(14) 0.1385(13) Uani 1 1 d .
Ag1 Ag 0.92124(2) 0.84817(2) 0.373787(15) 0.0624(2) Uani 1 1 d U
S2 S 0.86129(10) 0.94082(9) 0.38128(6) 0.0717(5) Uani 1 1 d U
S3 S 0.83853(11) 0.80923(11) 0.31038(5) 0.0788(5) Uani 1 1 d .
S1 S 0.87790(13) 0.83108(11) 0.45243(6) 0.0872(6) Uani 1 1 d .
N1 N 0.8484(3) 0.7083(3) 0.38312(19) 0.0683(13) Uani 1 1 d .
C23 C 0.9058(3) 0.6862(3) 0.3859(2) 0.0704(16) Uani 1 1 d .
H23A H 0.9415 0.7165 0.4066 0.085 Uiso 1 1 calc R
H23B H 0.9322 0.6977 0.3602 0.085 Uiso 1 1 calc R
C10 C 0.8535(3) 0.5524(3) 0.3646(2) 0.0640(14) Uani 1 1 d .
H10 H 0.8553 0.5683 0.3380 0.077 Uiso 1 1 calc R
C9 C 0.8775(3) 0.6041(3) 0.3958(2) 0.0666(15) Uani 1 1 d .
C12 C 0.8251(4) 0.4560(4) 0.4120(2) 0.0726(17) Uani 1 1 d .
C13 C 0.8484(5) 0.5058(5) 0.4438(3) 0.091(2) Uani 1 1 d .
H13 H 0.8456 0.4898 0.4704 0.109 Uiso 1 1 calc R
C14 C 0.8756(5) 0.5796(4) 0.4350(2) 0.083(2) Uani 1 1 d .
H14 H 0.8933 0.6142 0.4561 0.100 Uiso 1 1 calc R
C11 C 0.8272(4) 0.4780(4) 0.3721(2) 0.0710(16) Uani 1 1 d .
H11 H 0.8113 0.4436 0.3510 0.085 Uiso 1 1 calc R
C8 C 0.8040(4) 0.6779(4) 0.3431(3) 0.099(3) Uani 1 1 d .
H8A H 0.8373 0.6772 0.3226 0.119 Uiso 1 1 calc R
H8B H 0.7650 0.6267 0.3476 0.119 Uiso 1 1 calc R
N2 N 0.7970(4) 0.3764(4) 0.4210(3) 0.099(2) Uani 1 1 d .
C7 C 0.7698(6) 0.7192(5) 0.3270(3) 0.110(3) Uani 1 1 d .
H7A H 0.7395 0.7240 0.3479 0.132 Uiso 1 1 calc R
H7B H 0.7375 0.6920 0.3044 0.132 Uiso 1 1 calc R
C1 C 0.7985(5) 0.6869(4) 0.4167(3) 0.093(2) Uani 1 1 d .
H1A H 0.7776 0.6339 0.4213 0.112 Uiso 1 1 calc R
H1B H 0.7577 0.6951 0.4096 0.112 Uiso 1 1 calc R
O1 O 0.7909(5) 0.3357(4) 0.3929(3) 0.137(3) Uani 1 1 d .
O2 O 0.7845(5) 0.3560(4) 0.4551(3) 0.140(3) Uani 1 1 d .
C2 C 0.8315(6) 0.7256(5) 0.4535(3) 0.109(3) Uani 1 1 d .
H2A H 0.8684 0.7126 0.4619 0.131 Uiso 1 1 calc R
H2B H 0.7930 0.7072 0.4742 0.131 Uiso 1 1 calc R
C4 C 0.8230(6) 0.9183(5) 0.4355(3) 0.102(3) Uani 1 1 d .
H4A H 0.8611 0.9530 0.4540 0.122 Uiso 1 1 calc R
H4B H 0.7807 0.9261 0.4375 0.122 Uiso 1 1 calc R
C6 C 0.7914(6) 0.8675(7) 0.3149(3) 0.112(3) Uani 1 1 d .
H6A H 0.8210 0.9127 0.2993 0.134 Uiso 1 1 calc R
H6B H 0.7435 0.8402 0.3013 0.134 Uiso 1 1 calc R
C5 C 0.7786(5) 0.8885(6) 0.3520(3) 0.109(3) Uani 1 1 d .
H5A H 0.7443 0.8443 0.3670 0.131 Uiso 1 1 calc R
H5B H 0.7549 0.9183 0.3480 0.131 Uiso 1 1 calc R
C3 C 0.8002(5) 0.8439(5) 0.4485(3) 0.097(2) Uani 1 1 d .
H3A H 0.7649 0.8085 0.4291 0.117 Uiso 1 1 calc R
H3B H 0.7755 0.8346 0.4747 0.117 Uiso 1 1 calc R
O5 O 0.4189(9) 0.1019(14) 0.0463(5) 0.43(2) Uani 1 1 d D
O4 O 0.4215(7) 0.0321(6) 0.0941(9) 0.48(3) Uani 1 1 d D
C17 C 0.0000 0.0000 0.2634(9) 0.108(6) Uani 1 3 d S
N4 N 0.2700(7) 0.3361(6) 0.4410(4) 0.144(4) Uani 1 1 d .
C19 C 0.2873(6) 0.3923(7) 0.4537(3) 0.105(3) Uani 1 1 d .
C18 C 0.3060(9) 0.4658(7) 0.4699(4) 0.145(5) Uani 1 1 d .

loop_
_atom_site_aniso_label
_atom_site_aniso_U_11
_atom_site_aniso_U_22
_atom_site_aniso_U_33
_atom_site_aniso_U_23
_atom_site_aniso_U_13
_atom_site_aniso_U_12
C16 0.161(15) 0.161(15) 0.17(2) 0.000 0.000 0.081(7)
N3 0.123(9) 0.123(9) 0.19(2) 0.000 0.000 0.062(5)
F2 0.345(19) 0.39(2) 0.276(15) 0.127(15) 0.101(13) 0.30(2)
F3 0.271(15) 0.47(3) 0.187(10) -0.078(13) -0.011(10) 0.250(18)
F1 0.109(7) 0.235(14) 0.63(3) -0.178(18) 0.054(12) 0.031(8)
O3 0.098(6) 0.167(9) 0.307(15) -0.083(10) 0.011(8) 0.009(6)
C15 0.119(9) 0.117(8) 0.113(8) -0.013(7) -0.005(7) 0.046(7)
S4 0.0917(17) 0.0999(19) 0.208(4) -0.043(2) 0.025(2) 0.0356(15)
Ag1 0.0513(3) 0.0508(3) 0.0745(4) 0.00036(18) -0.00758(18) 0.01765(19)
S2 0.0719(10) 0.0503(8) 0.0959(12) 0.0033(7) 0.0071(8) 0.0329(7)
S3 0.0846(12) 0.0818(11) 0.0626(9) -0.0103(8) -0.0126(8) 0.0361(9)
S1 0.0931(13) 0.0786(11) 0.0631(10) -0.0015(8) -0.0066(9) 0.0230(10)
N1 0.060(3) 0.051(3) 0.095(4) 0.004(2) -0.004(3) 0.029(2)
C23 0.050(3) 0.056(3) 0.099(5) 0.003(3) -0.009(3) 0.022(3)
C10 0.060(3) 0.067(3) 0.074(4) 0.009(3) 0.012(3) 0.038(3)
C9 0.047(3) 0.057(3) 0.098(5) 0.003(3) -0.006(3) 0.027(2)
C12 0.060(3) 0.055(3) 0.098(5) 0.010(3) -0.007(3) 0.024(3)
C13 0.098(6) 0.078(5) 0.095(5) 0.006(4) -0.029(4) 0.043(4)
C14 0.100(5) 0.066(4) 0.086(5) -0.009(3) -0.033(4) 0.043(4)
C11 0.062(3) 0.063(3) 0.091(4) 0.000(3) 0.007(3) 0.033(3)
C8 0.078(5) 0.055(4) 0.162(8) -0.041(4) -0.050(5) 0.031(3)
N2 0.102(5) 0.059(4) 0.116(6) 0.012(4) -0.019(4) 0.024(3)
C7 0.110(7) 0.080(5) 0.115(7) -0.012(5) -0.054(6) 0.029(5)
C1 0.091(5) 0.054(4) 0.124(7) 0.006(4) 0.018(5) 0.029(4)
O1 0.179(8) 0.060(3) 0.139(6) 0.000(4) -0.017(5) 0.036(4)
O2 0.192(8) 0.086(4) 0.124(6) 0.034(4) -0.004(5) 0.057(5)
C2 0.122(7) 0.084(6) 0.094(6) 0.019(5) -0.007(5) 0.030(5)
C4 0.102(6) 0.077(5) 0.129(7) -0.019(5) 0.032(6) 0.047(4)
C6 0.118(7) 0.164(10) 0.082(5) -0.009(6) -0.037(5) 0.093(7)
C5 0.098(6) 0.112(7) 0.144(9) -0.040(6) -0.037(6) 0.072(6)
C3 0.106(6) 0.094(6) 0.081(5) 0.011(4) 0.024(4) 0.042(5)
O5 0.34(2) 0.93(6) 0.240(15) -0.36(3) -0.182(16) 0.47(3)
O4 0.145(10) 0.127(9) 1.21(8) 0.20(2) 0.19(2) 0.093(8)
C17 0.084(7) 0.084(7) 0.157(19) 0.000 0.000 0.042(3)
N4 0.148(9) 0.113(7) 0.180(10) -0.022(7) 0.006(8) 0.072(7)
C19 0.106(7) 0.121(8) 0.089(6) 0.001(6) -0.004(5) 0.057(6)
C18 0.188(13) 0.124(9) 0.124(9) -0.028(7) -0.030(9) 0.079(9)

loop_
_atom_type_symbol
_atom_type_description
_atom_type_scat_dispersion_real
_atom_type_scat_dispersion_imag
_atom_type_scat_source
C C 0.0033 0.0016 'International Tables Vol C Tables 4.2.6.8 and 6.1.1.4'
H H 0.0000 0.0000 'International Tables Vol C Tables 4.2.6.8 and 6.1.1.4'
N N 0.0061 0.0033 'International Tables Vol C Tables 4.2.6.8 and 6.1.1.4'
O O 0.0106 0.0060 'International Tables Vol C Tables 4.2.6.8 and 6.1.1.4'
F F 0.0171 0.0103 'International Tables Vol C Tables 4.2.6.8 and 6.1.1.4'
S S 0.1246 0.1234 'International Tables Vol C Tables 4.2.6.8 and 6.1.1.4'
Ag Ag -0.8971 1.1015 'International Tables Vol C Tables 4.2.6.8 and 6.1.1.4'

loop_
_geom_angle_atom_site_label_1
_geom_angle_atom_site_label_2
_geom_angle_atom_site_label_3
_geom_angle
_geom_angle_site_symmetry_1
_geom_angle_site_symmetry_3
F1 C15 F3 104.6(12) . .
F1 C15 F2 101.6(12) . .
F3 C15 F2 96.6(11) . .
F1 C15 S4 116.8(10) . .
F3 C15 S4 117.1(10) . .
F2 C15 S4 117.3(11) . .
O4 S4 O3 118.5(11) . .
O4 S4 O5 113.2(11) . .
O3 S4 O5 107.1(10) . .
O4 S4 C15 113.0(9) . .
O3 S4 C15 103.9(6) . .
O5 S4 C15 98.9(7) . .
S2 Ag1 N1 121.70(12) 2_765 .
S2 Ag1 S3 131.03(7) 2_765 .
N1 Ag1 S3 79.40(14) . .
S2 Ag1 S1 100.96(7) 2_765 .
N1 Ag1 S1 76.41(15) . .
S3 Ag1 S1 127.78(7) . .
S2 Ag1 S2 110.61(7) 2_765 .
N1 Ag1 S2 124.46(13) . .
S3 Ag1 S2 80.19(6) . .
S1 Ag1 S2 76.76(7) . .
C5 S2 C4 101.7(5) . .
C5 S2 Ag1 116.8(4) . 3_675
C4 S2 Ag1 107.1(2) . 3_675
C5 S2 Ag1 99.1(3) . .
C4 S2 Ag1 100.9(3) . .
Ag1 S2 Ag1 127.60(7) 3_675 .
C7 S3 C6 104.3(5) . .
C7 S3 Ag1 98.0(3) . .
C6 S3 Ag1 102.3(3) . .
C3 S1 C2 101.5(5) . .
C3 S1 Ag1 100.3(3) . .
C2 S1 Ag1 96.4(3) . .
C1 N1 C23 115.4(6) . .
C1 N1 C8 110.0(6) . .
C23 N1 C8 109.5(6) . .
C1 N1 Ag1 112.1(4) . .
C23 N1 Ag1 104.5(4) . .
C8 N1 Ag1 104.8(4) . .
N1 C23 C9 115.9(5) . .
N1 C23 H23A 108.3 . .
C9 C23 H23A 108.3 . .
N1 C23 H23B 108.3 . .
C9 C23 H23B 108.3 . .
H23A C23 H23B 107.4 . .
C11 C10 C9 121.5(6) . .
C11 C10 H10 119.3 . .
C9 C10 H10 119.3 . .
C14 C9 C10 118.4(6) . .
C14 C9 C23 122.1(6) . .
C10 C9 C23 119.5(6) . .
C13 C12 C11 122.2(6) . .
C13 C12 N2 118.5(7) . .
C11 C12 N2 119.3(7) . .
C14 C13 C12 118.1(7) . .
C14 C13 H13 120.9 . .
C12 C13 H13 120.9 . .
C13 C14 C9 121.7(7) . .
C13 C14 H14 119.1 . .
C9 C14 H14 119.1 . .
C10 C11 C12 118.0(7) . .
C10 C11 H11 121.0 . .
C12 C11 H11 121.0 . .
C7 C8 N1 115.7(6) . .
C7 C8 H8A 108.3 . .
N1 C8 H8A 108.3 . .
C7 C8 H8B 108.3 . .
N1 C8 H8B 108.3 . .
H8A C8 H8B 107.4 . .
O2 N2 O1 123.1(8) . .
O2 N2 C12 119.0(8) . .
O1 N2 C12 117.8(8) . .
C8 C7 S3 111.1(7) . .
C8 C7 H7A 109.4 . .
S3 C7 H7A 109.4 . .
C8 C7 H7B 109.4 . .
S3 C7 H7B 109.4 . .
H7A C7 H7B 108.0 . .
N1 C1 C2 114.5(8) . .
N1 C1 H1A 108.6 . .
C2 C1 H1A 108.6 . .
N1 C1 H1B 108.6 . .
C2 C1 H1B 108.6 . .
H1A C1 H1B 107.6 . .
C1 C2 S1 117.2(6) . .
C1 C2 H2A 108.0 . .
S1 C2 H2A 108.0 . .
C1 C2 H2B 108.0 . .
S1 C2 H2B 108.0 . .
H2A C2 H2B 107.2 . .
C3 C4 S2 114.4(6) . .
C3 C4 H4A 108.7 . .
S2 C4 H4A 108.7 . .
C3 C4 H4B 108.7 . .
S2 C4 H4B 108.7 . .
H4A C4 H4B 107.6 . .
C5 C6 S3 120.9(7) . .
C5 C6 H6A 107.1 . .
S3 C6 H6A 107.1 . .
C5 C6 H6B 107.1 . .
S3 C6 H6B 107.1 . .
H6A C6 H6B 106.8 . .
C6 C5 S2 113.4(8) . .
C6 C5 H5A 108.9 . .
S2 C5 H5A 108.9 . .
C6 C5 H5B 108.9 . .
S2 C5 H5B 108.9 . .
H5A C5 H5B 107.7 . .
C4 C3 S1 110.4(7) . .
C4 C3 H3A 109.6 . .
S1 C3 H3A 109.6 . .
C4 C3 H3B 109.6 . .
S1 C3 H3B 109.6 . .
H3A C3 H3B 108.1 . .
N3 C17 C16 180.000(6) . .
N4 C19 C18 176.7(14) . .

loop_
_geom_bond_atom_site_label_1
_geom_bond_atom_site_label_2
_geom_bond_distance
_geom_bond_site_symmetry_2
C16 C17 1.41(4) .
N3 C17 1.09(3) .
F2 C15 1.252(12) .
F3 C15 1.244(12) .
F1 C15 1.242(11) .
O3 S4 1.354(9) .
C15 S4 1.696(14) .
S4 O4 1.173(11) .
S4 O5 1.405(18) .
Ag1 S2 2.4882(16) 2_765
Ag1 N1 2.529(5) .
Ag1 S3 2.5616(18) .
Ag1 S1 2.705(2) .
Ag1 S2 2.7700(16) .
S2 C5 1.784(9) .
S2 C4 1.915(10) .
S2 Ag1 2.4882(16) 3_675
S3 C7 1.774(9) .
S3 C6 1.902(10) .
S1 C3 1.763(10) .
S1 C2 1.898(9) .
N1 C1 1.424(10) .
N1 C23 1.475(8) .
N1 C8 1.549(10) .
C23 C9 1.532(9) .
C23 H23A 0.9700 .
C23 H23B 0.9700 .
C10 C11 1.375(9) .
C10 C9 1.383(9) .
C10 H10 0.9300 .
C9 C14 1.382(10) .
C12 C13 1.376(11) .
C12 C11 1.382(10) .
C12 N2 1.479(9) .
C13 C14 1.370(11) .
C13 H13 0.9300 .
C14 H14 0.9300 .
C11 H11 0.9300 .
C8 C7 1.457(12) .
C8 H8A 0.9700 .
C8 H8B 0.9700 .
N2 O2 1.179(10) .
N2 O1 1.217(10) .
C7 H7A 0.9700 .
C7 H7B 0.9700 .
C1 C2 1.424(13) .
C1 H1A 0.9700 .
C1 H1B 0.9700 .
C2 H2A 0.9700 .
C2 H2B 0.9700 .
C4 C3 1.434(12) .
C4 H4A 0.9700 .
C4 H4B 0.9700 .
C6 C5 1.366(13) .
C6 H6A 0.9700 .
C6 H6B 0.9700 .
C5 H5A 0.9700 .
C5 H5B 0.9700 .
C3 H3A 0.9700 .
C3 H3B 0.9700 .
N4 C19 1.114(13) .
C19 C18 1.471(17) .
